data_4102392
loop_
_publ_author_name
'Wesley Walker'
'Sylvie Grugeon'
'Olivier Mentre'
'St\'ephane Laruelle'
'Jean-Marie Tarascon'
'Fred Wudl'

_publ_section_title
;
 Ethoxycarbonyl-Based Organic Electrode for Li-Batteries
;
_journal_name_full 'Journal of the American Chemical Society'
_journal_page_first 6517
_journal_page_last 6523
_journal_paper_doi 10.1021/ja1012849
_journal_volume 132
_journal_year 2010
_chemical_formula_sum 'C9 H10 Li O6'
_chemical_formula_weight 221.1
_chemical_name_systematic ' Li 2,6-bis(ethoxycarbonyl)-3,7-dioxo-3,7-dihydro-s-indacene-1,5-bis(olate)'
_space_group_IT_number 2
_symmetry_cell_setting triclinic
_symmetry_space_group_name_Hall '-P 1'
_symmetry_space_group_name_H-M 'P -1'
_cell_angle_alpha 64.967(4)
_cell_angle_beta 83.532(4)
_cell_angle_gamma 81.588(4)
_cell_formula_units_Z 2
_cell_length_a 7.5387(6)
_cell_length_b 8.0616(8)
_cell_length_c 9.2158(9)
_cell_volume 501.20(8)
_computing_publication_material '(Jana2000; Petricek and Dusek, 2000)'
_computing_structure_refinement '(Jana2000; Petricek and Dusek, 2000)'
_diffrn_ambient_temperature 293
_diffrn_measured_fraction_theta_full 1.00
_diffrn_radiation_type 'Mo K\a'
_diffrn_radiation_wavelength 0.71069
_diffrn_reflns_av_R_equivalents 0.0334
_diffrn_reflns_av_sigmaI/netI 0.0135
_diffrn_reflns_limit_h_max 9
_diffrn_reflns_limit_h_min -9
_diffrn_reflns_limit_k_max 10
_diffrn_reflns_limit_k_min -10
_diffrn_reflns_limit_l_max 11
_diffrn_reflns_limit_l_min -11
_diffrn_reflns_number 26045
_diffrn_reflns_theta_full 26.81
_diffrn_reflns_theta_max 26.81
_diffrn_reflns_theta_min 2.44
_exptl_absorpt_coefficient_mu 0.123
_exptl_absorpt_correction_T_max 1.000
_exptl_absorpt_correction_T_min 1.000
_exptl_absorpt_correction_type none
_exptl_crystal_density_diffrn 1.4647
_exptl_crystal_F_000 230
_refine_diff_density_max 0.22
_refine_diff_density_min -0.15
_refine_ls_extinction_coef 0.083425
_refine_ls_extinction_method 'B-C type 1 Lorentzian isotropic (Becker & Coppens, 1974)'
_refine_ls_goodness_of_fit_gt 0.83
_refine_ls_goodness_of_fit_ref 0.83
_refine_ls_number_parameters 178
_refine_ls_number_reflns 2132
_refine_ls_R_factor_all 0.0401
_refine_ls_R_factor_gt 0.0319
_refine_ls_shift/su_max 0.0120
_refine_ls_shift/su_mean 0.0017
_refine_ls_structure_factor_coef F
_refine_ls_weighting_scheme unit
_refine_ls_wR_factor_gt 0.0298
_refine_ls_wR_factor_ref 0.0338
_reflns_number_gt 1668
_reflns_number_total 2132
_reflns_threshold_expression I>5\s(I)
_cod_data_source_file ja1012849_si_001.cif
_cod_data_source_block (I)
_cod_depositor_comments
;
The following automatic conversions were performed:

'_exptl_absorpt_correction_type' value 'None' changed to 'none'
according to the built-in table from CIF Core dictionary named
'cif_core.dic' version 2.4.1 from 2010-06-29.

Automatic conversion script
Id: cif_fix_values 1715 2011-07-08 13:25:40Z adriana 
;
_cod_original_formula_sum 'C9 H10 Li1 O6'
_cod_database_code 4102392

loop_
_symmetry_equiv_pos_site_id
_symmetry_equiv_pos_as_xyz
1 x,y,z
2 -x,-y,-z

loop_
_atom_site_label
_atom_site_type_symbol
_atom_site_fract_x
_atom_site_fract_y
_atom_site_fract_z
_atom_site_adp_type
_atom_site_U_iso_or_equiv
_atom_site_symmetry_multiplicity
_atom_site_occupancy
_atom_site_calc_flag
O1 O 0.36349(14) 0.26801(15) 0.79237(11) Uani 0.0404(4) 2 1 d
O2 O 0.68693(14) 0.16503(16) 0.40876(12) Uani 0.0423(4) 2 1 d
O3 O 0.36931(14) 0.36486(16) 0.24829(12) Uani 0.0422(4) 2 1 d
O4 O 0.68264(13) 0.11983(15) 0.66635(11) Uani 0.0375(4) 2 1 d
Ow1 O 0.74440(16) 0.47957(18) 0.06318(14) Uani 0.0455(5) 2 1 d
Ow2 O 0.59358(19) 0.14297(18) 0.06316(15) Uani 0.0507(5) 2 1 d
C1 C 0.60767(18) 0.18617(19) 0.52494(16) Uani 0.0307(5) 2 1 d
C2 C 0.32719(18) 0.36032(19) 0.38433(16) Uani 0.0302(5) 2 1 d
C3 C 0.14802(18) 0.41536(18) 0.58770(15) Uani 0.0289(5) 2 1 d
C4 C 0.32663(18) 0.31306(18) 0.65179(15) Uani 0.0293(5) 2 1 d
C5 C -0.00064(19) 0.4733(2) 0.66468(16) Uani 0.0319(5) 2 1 d
C6 C 0.14806(18) 0.44157(18) 0.42774(15) Uani 0.0290(5) 2 1 d
C7 C 0.42985(18) 0.28140(19) 0.52376(15) Uani 0.0300(5) 2 1 d
C8 C 0.8634(2) 0.0238(2) 0.67247(19) Uani 0.0400(6) 2 1 d
C9 C 0.9223(3) -0.0357(3) 0.8384(2) Uani 0.0573(8) 2 1 d
Li1 Li 0.6116(3) 0.2747(4) 0.1912(3) Uani 0.0412(10) 2 1 d
H1 H -0.002(3) 0.455(3) 0.777(2) Uiso 0.066(2) 2 1 d
H2 H 0.943(3) 0.112(3) 0.588(2) Uiso 0.066(2) 2 1 d
H3 H 0.860(3) -0.082(3) 0.642(2) Uiso 0.066(2) 2 1 d
H4 H 1.041(3) -0.100(3) 0.847(2) Uiso 0.066(2) 2 1 d
H5 H 0.838(3) -0.117(3) 0.918(2) Uiso 0.066(2) 2 1 d
H6 H 0.921(3) 0.079(3) 0.863(2) Uiso 0.066(2) 2 1 d
Hw1 H 0.730(3) 0.530(3) -0.040(3) Uiso 0.094(4) 2 1 d
Hw2 H 0.564(3) 0.189(4) -0.034(3) Uiso 0.094(4) 2 1 d
Hw3 H 0.723(3) 0.570(4) 0.095(3) Uiso 0.094(4) 2 1 d
Hw4 H 0.583(3) 0.029(4) 0.107(3) Uiso 0.094(4) 2 1 d

loop_
_atom_site_aniso_label
_atom_site_aniso_type_symbol
_atom_site_aniso_U_11
_atom_site_aniso_U_22
_atom_site_aniso_U_33
_atom_site_aniso_U_12
_atom_site_aniso_U_13
_atom_site_aniso_U_23
O1 O 0.0416(6) 0.0540(7) 0.0247(5) 0.0128(5) -0.0120(4) -0.0185(5)
O2 O 0.0374(6) 0.0595(7) 0.0293(5) 0.0089(5) -0.0043(4) -0.0217(5)
O3 O 0.0368(6) 0.0657(7) 0.0257(5) 0.0079(5) -0.0061(4) -0.0235(5)
O4 O 0.0298(5) 0.0523(6) 0.0280(5) 0.0092(4) -0.0075(4) -0.0172(5)
Ow1 O 0.0499(7) 0.0539(7) 0.0333(6) 0.0005(5) -0.0079(5) -0.0192(5)
Ow2 O 0.0650(8) 0.0481(7) 0.0430(7) 0.0044(6) -0.0200(6) -0.0219(6)
C1 C 0.0307(7) 0.0342(7) 0.0272(6) -0.0009(5) -0.0047(5) -0.0128(6)
C2 C 0.0298(7) 0.0360(7) 0.0256(6) -0.0003(5) -0.0035(5) -0.0141(6)
C3 C 0.0312(7) 0.0324(7) 0.0230(6) 0.0019(5) -0.0066(5) -0.0117(5)
C4 C 0.0309(7) 0.0315(7) 0.0254(6) 0.0018(5) -0.0067(5) -0.0121(5)
C5 C 0.0337(7) 0.0399(8) 0.0223(6) 0.0028(6) -0.0059(5) -0.0141(6)
C6 C 0.0302(7) 0.0331(7) 0.0241(6) 0.0012(5) -0.0041(5) -0.0131(5)
C7 C 0.0312(7) 0.0346(7) 0.0244(6) 0.0019(5) -0.0055(5) -0.0131(5)
C8 C 0.0272(7) 0.0534(9) 0.0373(8) 0.0072(6) -0.0056(6) -0.0195(7)
C9 C 0.0397(9) 0.0797(14) 0.0414(9) 0.0152(9) -0.0134(7) -0.0186(9)
Li1 Li 0.0386(13) 0.0552(16) 0.0317(12) 0.0027(12) -0.0030(10) -0.0220(12)

loop_
_atom_type_symbol
_atom_type_scat_dispersion_real
_atom_type_scat_dispersion_imag
_atom_type_scat_source
_atom_type_scat_Cromer_Mann_a1
_atom_type_scat_Cromer_Mann_b1
_atom_type_scat_Cromer_Mann_a2
_atom_type_scat_Cromer_Mann_b2
_atom_type_scat_Cromer_Mann_a3
_atom_type_scat_Cromer_Mann_b3
_atom_type_scat_Cromer_Mann_a4
_atom_type_scat_Cromer_Mann_b4
_atom_type_scat_Cromer_Mann_c
C 0.003 0.002 'International Tables Vol C Tables  4.2.6.8 and 6.1.1.4' 2.31 20.843901 1.02 10.2075 1.5886 0.5687 0.865 51.651199 0.2156
H 0.000 0.000 'International Tables Vol C Tables  4.2.6.8 and 6.1.1.4' 0.493002 10.5109 0.322912 26.1257 0.140191 3.14236 0.04081 57.799702 0.003038
O 0.011 0.006 'International Tables Vol C Tables  4.2.6.8 and 6.1.1.4' 3.0485 13.2771 2.2868 5.7011 1.5463 0.3239 0.867 32.908901 0.2508
Li 0.000 0.000 'International Tables Vol C Tables  4.2.6.8 and 6.1.1.4' 1.1282 3.9546 0.7508 1.0524 0.6175 85.390503 0.4653 168.261002 0.0377
Na 0.036 0.025 'International Tables Vol C Tables  4.2.6.8 and 6.1.1.4' 4.7626 3.285 3.1736 8.8422 1.2674 0.3136 1.1128 129.423996 0.676

loop_
_geom_bond_atom_site_label_1
_geom_bond_atom_site_label_2
_geom_bond_site_symmetry_2
_geom_bond_distance
_geom_bond_publ_flag
O1 O4 . 2.8755(15) yes
O1 Ow1 2_666 2.853(2) yes
O1 Ow2 1_556 2.9304(18) yes
O1 Ow2 2_656 2.9841(17) yes
O1 C3 . 2.4159(16) yes
O1 C4 . 1.2413(18) yes
O1 C7 . 2.4292(19) yes
O1 H1 . 2.928(19) yes
O1 H5 2_657 2.79(2) yes
O1 Hw2 1_556 2.16(3) yes
O1 Hw3 2_666 1.98(3) yes
O1 Hw4 2_656 2.16(3) yes
O2 O3 . 2.8581(14) yes
O2 O4 . 2.2413(16) yes
O2 C1 . 1.2300(19) yes
O2 C2 . 2.9107(17) yes
O2 C7 . 2.3676(18) yes
O2 C8 . 2.6298(19) yes
O2 Li1 . 1.932(3) yes
O2 H2 . 2.55(2) yes
O2 H3 . 2.559(18) yes
O3 Ow1 2_665 2.7821(16) yes
O3 C1 . 2.9951(17) yes
O3 C2 . 1.2445(19) yes
O3 C6 . 2.4169(18) yes
O3 C7 . 2.4148(18) yes
O3 Li1 . 1.965(3) yes
O3 H1 2_566 2.918(19) yes
O3 H3 2_656 2.84(2) yes
O3 Hw1 2_665 1.93(3) yes
O4 C1 . 1.3385(17) yes
O4 C4 . 2.8860(16) yes
O4 C7 . 2.3334(16) yes
O4 C8 . 1.4599(18) yes
O4 C9 . 2.377(2) yes
O4 H2 . 2.02(2) yes
O4 H3 . 2.02(2) yes
O4 H5 . 2.568(19) yes
O4 H6 . 2.58(2) yes
O4 Hw4 2_656 2.73(2) yes
Ow1 Li1 . 1.921(3) yes
Ow1 H1 2_666 2.80(2) yes
Ow1 Hw1 . 0.88(3) yes
Ow1 Hw3 . 0.89(3) yes
Ow2 Li1 . 1.918(4) yes
Ow2 H4 2_756 2.90(2) yes
Ow2 Hw2 . 0.85(3) yes
Ow2 Hw4 . 0.84(3) yes
Ow2 Hw4 2_655 3.00(3) yes
C1 C2 . 2.5160(18) yes
C1 C4 . 2.593(2) yes
C1 C7 . 1.4427(19) yes
C1 C8 . 2.3717(19) yes
C1 Li1 . 2.845(3) yes
C1 H2 . 2.59(2) yes
C1 H3 . 2.597(19) yes
C2 C3 . 2.343(2) yes
C2 C4 . 2.329(2) yes
C2 C5 2_566 2.6145(19) yes
C2 C6 . 1.5013(19) yes
C2 C7 . 1.4293(19) yes
C2 Li1 . 2.826(3) yes
C2 H1 2_566 2.884(19) yes
C2 H3 2_656 2.93(3) yes
C2 Hw1 2_665 2.98(3) yes
C3 C3 2_566 2.7406(18) yes
C3 C4 . 1.5113(18) yes
C3 C5 . 1.388(2) yes
C3 C5 2_566 2.444(2) yes
C3 C6 . 1.398(2) yes
C3 C6 2_566 2.3478(18) yes
C3 C7 . 2.3691(19) yes
C3 H1 . 2.08(2) yes
C4 C5 . 2.6270(19) yes
C4 C6 . 2.3573(19) yes
C4 C7 . 1.433(2) yes
C4 H1 . 2.90(2) yes
C4 Hw3 2_666 2.83(3) yes
C4 Hw4 2_656 2.76(2) yes
C5 C5 2_566 2.879(2) yes
C5 C6 . 2.435(2) yes
C5 C6 2_566 1.3882(19) yes
C5 H1 . 0.98(2) yes
C6 C6 2_566 2.724(2) yes
C6 C7 . 2.3700(18) yes
C6 H1 2_566 2.08(2) yes
C8 C9 . 1.496(3) yes
C8 H2 . 1.010(19) yes
C8 H3 . 1.00(3) yes
C8 H4 . 2.02(2) yes
C8 H5 . 2.06(2) yes
C8 H6 . 2.09(3) yes
C9 H2 . 2.100(19) yes
C9 H3 . 2.10(3) yes
C9 H4 . 0.96(2) yes
C9 H5 . 0.99(2) yes
C9 H6 . 1.04(3) yes
C9 H6 2_757 2.98(2) yes
Li1 H4 2_756 2.85(2) yes
Li1 Hw1 . 2.44(2) yes
Li1 Hw1 2_665 2.97(2) yes
Li1 Hw2 . 2.52(3) yes
Li1 Hw3 . 2.41(3) yes
Li1 Hw4 . 2.46(3) yes
H1 H6 1_455 2.93(3) yes
H1 Hw1 1_456 2.65(3) yes
H1 Hw3 2_666 2.46(4) yes
H2 H2 2_756 2.89(4) yes
H2 H3 . 1.62(3) yes
H2 H3 2_756 2.53(3) yes
H2 H4 . 2.39(3) yes
H2 H5 . 2.90(3) yes
H2 H6 . 2.42(3) yes
H3 H4 . 2.39(3) yes
H3 H5 . 2.42(3) yes
H3 H6 . 2.94(4) yes
H4 H5 . 1.60(3) yes
H4 H6 . 1.64(3) yes
H4 H6 2_757 2.80(4) yes
H5 H6 . 1.63(3) yes
H5 H6 2_757 3.00(4) yes
H5 Hw1 1_546 2.93(4) yes
H5 Hw3 1_546 2.57(3) yes
H5 Hw4 1_556 2.90(4) yes
H6 H6 2_757 2.63(3) yes
H6 Hw2 1_556 2.90(3) yes
Hw1 Hw3 . 1.41(5) yes
Hw2 Hw3 2_665 2.62(3) yes
Hw2 Hw4 . 1.39(3) yes
Hw2 Hw4 2_655 2.55(5) yes
Hw4 Hw4 2_655 2.68(5) yes
